data_1574702
loop_
_publ_author_name
'Sun, Mingxia'
'Chen, Jia'
'Zhang, Ting'
'Xu, Wei'
'He, Jing'
'Zhang, Yunyun'
'Liu, Huifeng'
'Zhang, Shuang'
'Wang, Juanjuan'
'Li, Xin'
'Yang, Yali'
'Qiu, Hongdeng'

_publ_section_title
;
 Flexible phosphonium and sulfonate pair-to-pair self-assembled ionic
 organic single crystals for iodine capture
;
_journal_issue 26
_journal_name_full 'Chemical Science'
_journal_page_first 11858
_journal_page_last 11869
_journal_paper_doi 10.1039/D5SC02039E
_journal_volume 16
_journal_year 2025
_chemical_formula_moiety 'C38 H34 P2, 2(C5 H3 O3 S), H2 O'
_chemical_formula_sum 'C48 H42 O7 P2 S2'
_chemical_formula_weight 856.87
_space_group_crystal_system triclinic
_space_group_IT_number 2
_space_group_name_Hall '-P 1'
_space_group_name_H-M_alt 'P -1'
_atom_sites_solution_hydrogens mixed
_atom_sites_solution_primary dual
_audit_creation_date 2023-11-11
_audit_creation_method
;
Olex2 1.5
(compiled 2023.08.24 svn.re1ec1418 for OlexSys, GUI svn.r6817)
;
_audit_update_record
;
2025-01-08 deposited with the CCDC.	2025-05-22 downloaded from the CCDC.
;
_cell_angle_alpha 98.1760(10)
_cell_angle_beta 93.1920(10)
_cell_angle_gamma 106.9500(10)
_cell_formula_units_Z 2
_cell_length_a 9.2113(8)
_cell_length_b 13.5991(11)
_cell_length_c 17.3584(14)
_cell_measurement_reflns_used 4840
_cell_measurement_temperature 296.15
_cell_measurement_theta_max 29.266
_cell_measurement_theta_min 2.324
_cell_volume 2047.9(3)
_computing_cell_refinement 'SAINT v7.68A (Bruker, 2009)'
_computing_data_reduction 'SAINT v7.68A (Bruker, 2009)'
_computing_molecular_graphics 'Olex2 1.5 (Dolomanov et al., 2009)'
_computing_publication_material 'Olex2 1.5 (Dolomanov et al., 2009)'
_computing_structure_refinement 'XL  (Sheldrick, 2008)'
_computing_structure_solution 'SHELXT 2018/2 (Sheldrick, 2018)'
_diffrn_ambient_temperature 296.15
_diffrn_measured_fraction_theta_full 0.990
_diffrn_measured_fraction_theta_max 0.798
_diffrn_measurement_device_type 'CCD area detector'
_diffrn_measurement_method 'phi and omega scans'
_diffrn_radiation_monochromator graphite
_diffrn_radiation_type MoK\a
_diffrn_radiation_wavelength 0.71073
_diffrn_reflns_av_R_equivalents 0.0209
_diffrn_reflns_av_unetI/netI 0.0472
_diffrn_reflns_Laue_measured_fraction_full 0.990
_diffrn_reflns_Laue_measured_fraction_max 0.798
_diffrn_reflns_limit_h_max 7
_diffrn_reflns_limit_h_min -13
_diffrn_reflns_limit_k_max 17
_diffrn_reflns_limit_k_min -18
_diffrn_reflns_limit_l_max 25
_diffrn_reflns_limit_l_min -16
_diffrn_reflns_number 14298
_diffrn_reflns_point_group_measured_fraction_full 0.990
_diffrn_reflns_point_group_measured_fraction_max 0.798
_diffrn_reflns_theta_full 25.242
_diffrn_reflns_theta_max 31.310
_diffrn_reflns_theta_min 1.587
_diffrn_source_current 25.0
_diffrn_source_power 1.125
_diffrn_source_voltage 45.0
_exptl_absorpt_coefficient_mu 0.263
_exptl_absorpt_correction_T_max 0.7462
_exptl_absorpt_correction_T_min 0.6536
_exptl_absorpt_correction_type multi-scan
_exptl_absorpt_process_details
;
SADABS-2008/1 (Bruker,2008) was used for absorption correction.
wR2(int) was 0.1220 before and 0.0310 after correction.
The Ratio of minimum to maximum transmission is 0.8759.
The \l/2 correction factor is 0.0015.
;
_exptl_crystal_density_diffrn 1.390
_exptl_crystal_description block
_exptl_crystal_F_000 896
_exptl_crystal_size_max 0.17
_exptl_crystal_size_mid 0.14
_exptl_crystal_size_min 0.12
_refine_diff_density_max 0.289
_refine_diff_density_min -0.478
_refine_diff_density_rms 0.068
_refine_ls_extinction_method none
_refine_ls_goodness_of_fit_ref 0.993
_refine_ls_hydrogen_treatment constr
_refine_ls_matrix_type full
_refine_ls_number_parameters 535
_refine_ls_number_reflns 10703
_refine_ls_number_restraints 0
_refine_ls_restrained_S_all 0.993
_refine_ls_R_factor_all 0.0674
_refine_ls_R_factor_gt 0.0452
_refine_ls_shift/su_max 0.001
_refine_ls_shift/su_mean 0.000
_refine_ls_structure_factor_coef Fsqd
_refine_ls_weighting_details 'w=1/[\s^2^(Fo^2^)+(0.0651P)^2^+0.5501P] where P=(Fo^2^+2Fc^2^)/3'
_refine_ls_weighting_scheme calc
_refine_ls_wR_factor_gt 0.1171
_refine_ls_wR_factor_ref 0.1335
_reflns_Friedel_coverage 0.000
_reflns_number_gt 7797
_reflns_number_total 10703
_reflns_threshold_expression 'I > 2\s(I)'
_cod_data_source_file d5sc02039e2.cif
_cod_data_source_block 1
_cod_depositor_comments 'Adding full bibliography for 1574702--1574705.cif.'
_cod_database_code 1574702
_shelx_shelxl_version_number 2019/2
_shelx_space_group_comment
;
The symmetry employed for this shelxl refinement is uniquely defined
by the following loop, which should always be used as a source of
symmetry information in preference to the above space-group names.
They are only intended as comments.
;
_shelx_estimated_absorpt_t_max 0.969
_shelx_estimated_absorpt_t_min 0.957
_olex2_refinement_description
;
1. Fixed Uiso
 At 1.2 times of:
  All C(H) groups, All C(H,H) groups
 At 1.5 times of:
  All O(H,H) groups
2.a Free rotating group:
 O7(H7A,H7B)
2.b Secondary CH2 refined with riding coordinates:
 C38(H38A,H38B), C37(H37A,H37B)
2.c Aromatic/amide H refined with riding coordinates:
 C36(H36), C46(H46), C6(H6), C13(H13), C26(H26), C24(H24), C12(H12), C8(H8),
 C2(H2), C47(H47), C48(H48), C9(H9), C20(H20), C17(H17), C32(H32), C41(H41),
 C14(H14), C33(H33), C27(H27), C30(H30), C5(H5), C10(H10), C39(H39), C3(H3),
 C35(H35), C23(H23), C34(H34), C15(H15), C40(H40), C4(H4), C11(H11), C22(H22),
 C21(H21), C16(H16), C28(H28), C29(H29)
;
_olex2_submission_special_instructions 'No special instructions were received'

loop_
_space_group_symop_operation_xyz
'x, y, z'
'-x, -y, -z'

loop_
_atom_site_label
_atom_site_type_symbol
_atom_site_fract_x
_atom_site_fract_y
_atom_site_fract_z
_atom_site_U_iso_or_equiv
_atom_site_adp_type
_atom_site_occupancy
_atom_site_site_symmetry_order
_atom_site_calc_flag
_atom_site_refinement_flags_posn
_atom_site_refinement_flags_adp
_atom_site_refinement_flags_occupancy
_atom_site_disorder_assembly
_atom_site_disorder_group
P1 P 0.15740(5) 0.20891(4) 0.61199(3) 0.03056(11) Uani 1 1 d . . . . .
P2 P 0.28811(5) 0.38707(4) 0.85035(3) 0.02994(11) Uani 1 1 d . . . . .
S2 S 0.79259(6) 0.98628(4) 0.82605(3) 0.04290(13) Uani 1 1 d . . . . .
S1 S 0.79634(7) 0.43539(5) 0.65679(3) 0.04918(14) Uani 1 1 d . . . . .
O4 O 0.81795(19) 0.89237(12) 0.78749(9) 0.0543(4) Uani 1 1 d . . . . .
O5 O 0.8978(2) 1.08030(13) 0.80850(9) 0.0633(5) Uani 1 1 d . . . . .
O6 O 0.63485(19) 0.98399(14) 0.81604(10) 0.0619(5) Uani 1 1 d . . . . .
O2 O 0.9080(2) 0.39467(14) 0.69105(10) 0.0624(5) Uani 1 1 d . . . . .
O1 O 0.6419(2) 0.36698(18) 0.65035(11) 0.0757(6) Uani 1 1 d . . . . .
C45 C 0.9855(2) 0.99649(13) 0.95881(10) 0.0315(4) Uani 1 1 d . . . . .
O3 O 0.8094(3) 0.53907(16) 0.69352(11) 0.0806(6) Uani 1 1 d . . . . .
C31 C 0.1987(2) 0.10370(14) 0.65004(10) 0.0325(4) Uani 1 1 d . . . . .
C18 C 0.4426(2) 0.33576(14) 0.86896(11) 0.0342(4) Uani 1 1 d . . . . .
C1 C 0.17977(19) 0.37958(14) 0.93238(10) 0.0318(4) Uani 1 1 d . . . . .
C38 C 0.1640(2) 0.30730(15) 0.76535(10) 0.0336(4) Uani 1 1 d . . . . .
H38A H 0.143754 0.234534 0.770442 0.040 Uiso 1 1 calc R U . . .
H38B H 0.067452 0.322499 0.764732 0.040 Uiso 1 1 calc R U . . .
C7 C 0.3561(2) 0.51899(14) 0.83452(10) 0.0340(4) Uani 1 1 d . . . . .
C44 C 0.8355(2) 0.99100(14) 0.92795(11) 0.0349(4) Uani 1 1 d . . . . .
C37 C 0.2287(2) 0.32346(14) 0.68708(10) 0.0349(4) Uani 1 1 d . . . . .
H37A H 0.339106 0.341976 0.694935 0.042 Uiso 1 1 calc R U . . .
H37B H 0.202814 0.381233 0.669215 0.042 Uiso 1 1 calc R U . . .
C25 C 0.2488(2) 0.23303(15) 0.52577(10) 0.0343(4) Uani 1 1 d . . . . .
O7 O 0.9798(2) 0.73837(17) 0.77038(16) 0.0854(6) Uani 1 1 d G . . . .
H7A H 0.917292 0.678679 0.752535 0.128 Uiso 1 1 d G U . . .
H7B H 0.923862 0.777504 0.780265 0.128 Uiso 1 1 d G U . . .
C36 C 0.3417(2) 0.12088(17) 0.68934(12) 0.0419(4) Uani 1 1 d . . . . .
H36 H 0.417307 0.184044 0.691209 0.050 Uiso 1 1 calc R U . . .
C46 C 1.1047(2) 0.99505(16) 0.91112(11) 0.0412(4) Uani 1 1 d . . . . .
H46 H 1.086513 0.990132 0.857259 0.049 Uiso 1 1 calc R U . . .
C19 C -0.0435(2) 0.17716(15) 0.58824(11) 0.0351(4) Uani 1 1 d . . . . .
C6 C 0.2014(2) 0.46677(16) 0.98909(11) 0.0402(4) Uani 1 1 d . . . . .
H6 H 0.264157 0.531303 0.981745 0.048 Uiso 1 1 calc R U . . .
C43 C 0.9865(2) 0.49985(16) 0.54017(11) 0.0406(4) Uani 1 1 d . . . . .
C13 C 0.5534(2) 0.34132(17) 0.81697(12) 0.0421(4) Uani 1 1 d . . . . .
H13 H 0.553429 0.378028 0.775672 0.050 Uiso 1 1 calc R U . . .
C26 C 0.2720(2) 0.15065(17) 0.47662(11) 0.0412(4) Uani 1 1 d . . . . .
H26 H 0.254581 0.085889 0.492215 0.049 Uiso 1 1 calc R U . . .
C24 C -0.1408(2) 0.14382(17) 0.64427(13) 0.0440(5) Uani 1 1 d . . . . .
H24 H -0.100867 0.140116 0.693807 0.053 Uiso 1 1 calc R U . . .
C12 C 0.5078(2) 0.57730(17) 0.85241(13) 0.0468(5) Uani 1 1 d . . . . .
H12 H 0.578501 0.547108 0.870822 0.056 Uiso 1 1 calc R U . . .
C8 C 0.2501(2) 0.56491(16) 0.80752(12) 0.0414(4) Uani 1 1 d . . . . .
H8 H 0.148093 0.525839 0.795054 0.050 Uiso 1 1 calc R U . . .
C2 C 0.0843(2) 0.28365(16) 0.94374(13) 0.0447(5) Uani 1 1 d . . . . .
H2 H 0.066816 0.225223 0.905308 0.054 Uiso 1 1 calc R U . . .
C47 C 1.2449(2) 1.00076(18) 0.94312(13) 0.0483(5) Uani 1 1 d . . . . .
H47 H 1.322057 0.999985 0.910879 0.058 Uiso 1 1 calc R U . . .
C42 C 0.8392(2) 0.44337(16) 0.55790(12) 0.0427(4) Uani 1 1 d . . . . .
C48 C 0.7243(2) 0.99221(17) 0.97629(12) 0.0440(5) Uani 1 1 d . . . . .
H48 H 0.627192 0.988327 0.955448 0.053 Uiso 1 1 calc R U . . .
C9 C 0.2974(3) 0.66814(18) 0.79952(14) 0.0502(5) Uani 1 1 d . . . . .
H9 H 0.227089 0.699462 0.782432 0.060 Uiso 1 1 calc R U . . .
C20 C -0.1039(2) 0.18210(18) 0.51446(12) 0.0469(5) Uani 1 1 d . . . . .
H20 H -0.039722 0.204788 0.476839 0.056 Uiso 1 1 calc R U . . .
C17 C 0.4465(2) 0.28394(17) 0.93209(13) 0.0472(5) Uani 1 1 d . . . . .
H17 H 0.373880 0.280690 0.967565 0.057 Uiso 1 1 calc R U . . .
C32 C 0.0887(2) 0.00767(16) 0.64478(13) 0.0441(5) Uani 1 1 d . . . . .
H32 H -0.006561 -0.004432 0.617753 0.053 Uiso 1 1 calc R U . . .
C41 C 0.7261(3) 0.39310(19) 0.49956(14) 0.0539(6) Uani 1 1 d . . . . .
H41 H 0.629590 0.358043 0.511732 0.065 Uiso 1 1 calc R U . . .
C14 C 0.6633(2) 0.29219(19) 0.82688(14) 0.0518(5) Uani 1 1 d . . . . .
H14 H 0.736102 0.294695 0.791570 0.062 Uiso 1 1 calc R U . . .
C33 C 0.1203(3) -0.06983(18) 0.67956(15) 0.0545(6) Uani 1 1 d . . . . .
H33 H 0.047181 -0.134604 0.675312 0.065 Uiso 1 1 calc R U . . .
C27 C 0.3213(3) 0.1656(2) 0.40387(12) 0.0530(6) Uani 1 1 d . . . . .
H27 H 0.336955 0.110431 0.370619 0.064 Uiso 1 1 calc R U . . .
C30 C 0.2786(3) 0.32979(18) 0.50254(13) 0.0500(5) Uani 1 1 d . . . . .
H30 H 0.265218 0.385768 0.535745 0.060 Uiso 1 1 calc R U . . .
C5 C 0.1295(3) 0.45733(19) 1.05644(12) 0.0508(5) Uani 1 1 d . . . . .
H5 H 0.142070 0.515989 1.094021 0.061 Uiso 1 1 calc R U . . .
C10 C 0.4490(3) 0.72540(17) 0.81677(14) 0.0539(6) Uani 1 1 d . . . . .
H10 H 0.480489 0.795089 0.810703 0.065 Uiso 1 1 calc R U . . .
C39 C 0.8934(3) 0.44461(19) 0.40134(13) 0.0517(5) Uani 1 1 d . . . . .
H39 H 0.910055 0.442884 0.348878 0.062 Uiso 1 1 calc R U . . .
C3 C 0.0161(3) 0.27559(19) 1.01195(14) 0.0528(5) Uani 1 1 d . . . . .
H3 H -0.046340 0.211332 1.020061 0.063 Uiso 1 1 calc R U . . .
C35 C 0.3708(3) 0.0435(2) 0.72567(13) 0.0530(6) Uani 1 1 d . . . . .
H35 H 0.465159 0.055337 0.753572 0.064 Uiso 1 1 calc R U . . .
C23 C -0.2955(3) 0.1165(2) 0.62608(16) 0.0578(6) Uani 1 1 d . . . . .
H23 H -0.360471 0.095165 0.663699 0.069 Uiso 1 1 calc R U . . .
C34 C 0.2604(3) -0.0509(2) 0.72054(14) 0.0558(6) Uani 1 1 d . . . . .
H34 H 0.280615 -0.102649 0.745103 0.067 Uiso 1 1 calc R U . . .
C15 C 0.6654(3) 0.23986(19) 0.88845(17) 0.0583(6) Uani 1 1 d . . . . .
H15 H 0.738681 0.205990 0.894320 0.070 Uiso 1 1 calc R U . . .
C40 C 0.7546(3) 0.3939(2) 0.42090(14) 0.0614(6) Uani 1 1 d . . . . .
H40 H 0.676416 0.358928 0.381553 0.074 Uiso 1 1 calc R U . . .
C4 C 0.0398(3) 0.3624(2) 1.06826(13) 0.0512(5) Uani 1 1 d . . . . .
H4 H -0.005446 0.356283 1.114641 0.061 Uiso 1 1 calc R U . . .
C11 C 0.5538(3) 0.68063(18) 0.84279(16) 0.0574(6) Uani 1 1 d . . . . .
H11 H 0.655924 0.719832 0.853976 0.069 Uiso 1 1 calc R U . . .
C22 C -0.3554(3) 0.1204(2) 0.55294(17) 0.0635(7) Uani 1 1 d . . . . .
H22 H -0.460590 0.100952 0.540979 0.076 Uiso 1 1 calc R U . . .
C21 C -0.2607(3) 0.1529(2) 0.49738(15) 0.0627(7) Uani 1 1 d . . . . .
H21 H -0.301994 0.155349 0.447838 0.075 Uiso 1 1 calc R U . . .
C16 C 0.5600(3) 0.2370(2) 0.94163(17) 0.0602(6) Uani 1 1 d . . . . .
H16 H 0.564712 0.203466 0.984363 0.072 Uiso 1 1 calc R U . . .
C28 C 0.3470(3) 0.2600(2) 0.38084(13) 0.0554(6) Uani 1 1 d . . . . .
H28 H 0.377622 0.268490 0.331420 0.066 Uiso 1 1 calc R U . . .
C29 C 0.3283(3) 0.3429(2) 0.42987(15) 0.0596(6) Uani 1 1 d . . . . .
H29 H 0.348981 0.407811 0.414266 0.072 Uiso 1 1 calc R U . . .

loop_
_atom_site_aniso_label
_atom_site_aniso_U_11
_atom_site_aniso_U_22
_atom_site_aniso_U_33
_atom_site_aniso_U_23
_atom_site_aniso_U_13
_atom_site_aniso_U_12
P1 0.0319(2) 0.0342(2) 0.0256(2) 0.00469(17) -0.00163(17) 0.01089(19)
P2 0.0300(2) 0.0312(2) 0.0270(2) 0.00333(17) 0.00031(16) 0.00789(18)
S2 0.0543(3) 0.0367(3) 0.0331(2) 0.00573(19) -0.0139(2) 0.0100(2)
S1 0.0576(3) 0.0564(3) 0.0413(3) 0.0140(2) 0.0083(2) 0.0258(3)
O4 0.0695(10) 0.0479(9) 0.0399(8) -0.0050(6) -0.0103(7) 0.0177(8)
O5 0.0836(12) 0.0490(9) 0.0448(9) 0.0199(7) -0.0118(8) -0.0015(9)
O6 0.0594(10) 0.0654(11) 0.0601(10) 0.0099(8) -0.0249(8) 0.0238(8)
O2 0.0643(10) 0.0749(12) 0.0606(10) 0.0327(9) 0.0051(8) 0.0306(9)
O1 0.0536(10) 0.1167(17) 0.0551(11) 0.0249(11) 0.0146(8) 0.0165(10)
C45 0.0359(9) 0.0290(9) 0.0277(8) 0.0059(6) -0.0019(7) 0.0072(7)
O3 0.1329(19) 0.0725(13) 0.0507(10) 0.0070(9) 0.0174(11) 0.0532(13)
C31 0.0355(9) 0.0349(9) 0.0286(8) 0.0059(7) 0.0013(7) 0.0130(8)
C18 0.0314(8) 0.0336(9) 0.0360(9) 0.0017(7) -0.0018(7) 0.0101(7)
C1 0.0305(8) 0.0342(9) 0.0287(8) 0.0038(7) 0.0009(6) 0.0078(7)
C38 0.0345(9) 0.0352(9) 0.0277(8) 0.0009(7) -0.0006(7) 0.0080(7)
C7 0.0374(9) 0.0337(9) 0.0304(9) 0.0059(7) 0.0032(7) 0.0098(8)
C44 0.0380(9) 0.0305(9) 0.0334(9) 0.0047(7) -0.0056(7) 0.0079(8)
C37 0.0408(9) 0.0339(9) 0.0279(8) 0.0039(7) -0.0019(7) 0.0096(8)
C25 0.0316(8) 0.0437(10) 0.0276(8) 0.0069(7) -0.0011(7) 0.0118(8)
O7 0.0763(13) 0.0679(13) 0.1194(19) 0.0368(13) 0.0038(13) 0.0243(11)
C36 0.0370(10) 0.0500(12) 0.0406(10) 0.0081(9) -0.0008(8) 0.0168(9)
C46 0.0433(10) 0.0482(12) 0.0297(9) 0.0075(8) 0.0033(8) 0.0097(9)
C19 0.0333(9) 0.0361(10) 0.0357(9) 0.0032(7) -0.0022(7) 0.0126(8)
C6 0.0385(10) 0.0371(10) 0.0384(10) -0.0010(8) 0.0019(8) 0.0053(8)
C43 0.0470(11) 0.0408(11) 0.0365(10) 0.0060(8) 0.0009(8) 0.0181(9)
C13 0.0356(9) 0.0510(12) 0.0386(10) 0.0048(8) 0.0012(8) 0.0134(9)
C26 0.0395(10) 0.0459(11) 0.0336(9) 0.0022(8) 0.0018(8) 0.0083(9)
C24 0.0373(10) 0.0504(12) 0.0443(11) 0.0086(9) 0.0031(8) 0.0129(9)
C12 0.0379(10) 0.0421(12) 0.0569(13) 0.0132(9) -0.0032(9) 0.0060(9)
C8 0.0385(10) 0.0418(11) 0.0447(11) 0.0096(8) 0.0035(8) 0.0124(8)
C2 0.0497(11) 0.0335(10) 0.0449(11) 0.0028(8) 0.0117(9) 0.0038(9)
C47 0.0397(10) 0.0594(14) 0.0446(12) 0.0068(10) 0.0086(9) 0.0130(10)
C42 0.0490(11) 0.0434(11) 0.0391(10) 0.0078(8) 0.0041(8) 0.0190(9)
C48 0.0325(9) 0.0507(12) 0.0470(12) 0.0052(9) -0.0040(8) 0.0125(9)
C9 0.0558(13) 0.0447(12) 0.0557(13) 0.0153(10) 0.0068(10) 0.0204(10)
C20 0.0459(11) 0.0582(13) 0.0380(11) 0.0062(9) -0.0060(9) 0.0204(10)
C17 0.0440(11) 0.0496(12) 0.0517(12) 0.0182(10) 0.0031(9) 0.0156(10)
C32 0.0407(10) 0.0380(11) 0.0513(12) 0.0090(9) -0.0010(9) 0.0087(9)
C41 0.0486(12) 0.0620(15) 0.0477(12) 0.0098(11) 0.0028(10) 0.0118(11)
C14 0.0354(10) 0.0569(14) 0.0584(14) -0.0052(11) 0.0002(9) 0.0147(10)
C33 0.0644(15) 0.0414(12) 0.0624(15) 0.0182(10) 0.0161(12) 0.0171(11)
C27 0.0534(13) 0.0644(15) 0.0340(10) -0.0051(10) 0.0077(9) 0.0125(11)
C30 0.0654(14) 0.0488(13) 0.0446(12) 0.0175(9) 0.0137(10) 0.0247(11)
C5 0.0522(12) 0.0578(14) 0.0371(11) -0.0088(9) 0.0057(9) 0.0163(11)
C10 0.0677(15) 0.0349(11) 0.0576(14) 0.0167(10) 0.0121(11) 0.0082(10)
C39 0.0574(13) 0.0585(14) 0.0358(11) 0.0064(9) -0.0018(9) 0.0141(11)
C3 0.0533(13) 0.0485(13) 0.0554(13) 0.0156(10) 0.0188(10) 0.0081(10)
C35 0.0539(13) 0.0724(16) 0.0464(12) 0.0163(11) 0.0010(10) 0.0380(12)
C23 0.0371(11) 0.0616(15) 0.0721(16) 0.0068(12) 0.0098(11) 0.0122(10)
C34 0.0755(16) 0.0619(15) 0.0501(13) 0.0261(11) 0.0191(12) 0.0418(13)
C15 0.0405(11) 0.0471(13) 0.0872(19) 0.0055(12) -0.0077(12) 0.0181(10)
C40 0.0558(14) 0.0720(17) 0.0446(13) 0.0043(11) -0.0073(10) 0.0059(12)
C4 0.0500(12) 0.0676(15) 0.0406(11) 0.0122(10) 0.0159(9) 0.0212(11)
C11 0.0460(12) 0.0454(13) 0.0719(16) 0.0154(11) 0.0030(11) -0.0020(10)
C22 0.0340(11) 0.0686(17) 0.0829(19) -0.0062(14) -0.0097(12) 0.0197(11)
C21 0.0540(14) 0.0783(18) 0.0558(15) 0.0001(12) -0.0208(11) 0.0299(13)
C16 0.0527(13) 0.0552(15) 0.0782(17) 0.0302(13) -0.0035(12) 0.0178(11)
C28 0.0479(12) 0.0831(18) 0.0325(10) 0.0150(11) 0.0050(9) 0.0131(12)
C29 0.0658(15) 0.0705(17) 0.0531(14) 0.0316(12) 0.0119(11) 0.0257(13)

loop_
_atom_type_symbol
_atom_type_description
_atom_type_scat_dispersion_real
_atom_type_scat_dispersion_imag
_atom_type_scat_source
C C 0.0033 0.0016 'International Tables Vol C Tables 4.2.6.8 and 6.1.1.4'
H H 0.0000 0.0000 'International Tables Vol C Tables 4.2.6.8 and 6.1.1.4'
O O 0.0106 0.0060 'International Tables Vol C Tables 4.2.6.8 and 6.1.1.4'
P P 0.1023 0.0942 'International Tables Vol C Tables 4.2.6.8 and 6.1.1.4'
S S 0.1246 0.1234 'International Tables Vol C Tables 4.2.6.8 and 6.1.1.4'

loop_
_geom_angle_atom_site_label_1
_geom_angle_atom_site_label_2
_geom_angle_atom_site_label_3
_geom_angle
_geom_angle_site_symmetry_1
_geom_angle_site_symmetry_3
_geom_angle_publ_flag
C31 P1 C37 107.06(8) . . ?
C25 P1 C31 111.33(9) . . ?
C25 P1 C37 109.28(9) . . ?
C25 P1 C19 108.47(9) . . ?
C19 P1 C31 109.26(9) . . ?
C19 P1 C37 111.45(9) . . ?
C18 P2 C38 109.55(9) . . ?
C1 P2 C18 108.24(9) . . ?
C1 P2 C38 107.87(8) . . ?
C1 P2 C7 110.04(9) . . ?
C7 P2 C18 111.37(9) . . ?
C7 P2 C38 109.69(9) . . ?
O4 S2 O5 113.24(11) . . ?
O4 S2 O6 112.83(10) . . ?
O4 S2 C44 106.10(9) . . ?
O5 S2 C44 104.56(9) . . ?
O6 S2 O5 113.42(11) . . ?
O6 S2 C44 105.74(10) . . ?
O2 S1 O1 113.89(12) . . ?
O2 S1 C42 105.78(10) . . ?
O1 S1 C42 105.18(11) . . ?
O3 S1 O2 112.57(13) . . ?
O3 S1 O1 112.15(14) . . ?
O3 S1 C42 106.49(11) . . ?
C45 C45 C44 118.0(2) 2_777 . ?
C46 C45 C45 119.2(2) . 2_777 ?
C46 C45 C44 122.82(16) . . ?
C36 C31 P1 118.81(15) . . ?
C32 C31 P1 121.33(14) . . ?
C32 C31 C36 119.77(18) . . ?
C13 C18 P2 119.94(15) . . ?
C17 C18 P2 120.17(15) . . ?
C17 C18 C13 119.74(18) . . ?
C6 C1 P2 120.29(14) . . ?
C6 C1 C2 119.58(17) . . ?
C2 C1 P2 119.82(14) . . ?
P2 C38 H38A 108.7 . . ?
P2 C38 H38B 108.7 . . ?
H38A C38 H38B 107.6 . . ?
C37 C38 P2 114.32(12) . . ?
C37 C38 H38A 108.7 . . ?
C37 C38 H38B 108.7 . . ?
C12 C7 P2 121.70(15) . . ?
C12 C7 C8 119.97(18) . . ?
C8 C7 P2 118.23(15) . . ?
C45 C44 S2 120.52(14) . . ?
C48 C44 S2 118.82(15) . . ?
C48 C44 C45 120.63(17) . . ?
P1 C37 H37A 109.0 . . ?
P1 C37 H37B 109.0 . . ?
C38 C37 P1 112.93(13) . . ?
C38 C37 H37A 109.0 . . ?
C38 C37 H37B 109.0 . . ?
H37A C37 H37B 107.8 . . ?
C26 C25 P1 119.18(15) . . ?
C30 C25 P1 120.61(16) . . ?
C30 C25 C26 119.69(18) . . ?
H7A O7 H7B 104.5 . . ?
C31 C36 H36 120.2 . . ?
C35 C36 C31 119.6(2) . . ?
C35 C36 H36 120.2 . . ?
C45 C46 H46 119.7 . . ?
C47 C46 C45 120.64(18) . . ?
C47 C46 H46 119.7 . . ?
C24 C19 P1 119.10(14) . . ?
C20 C19 P1 121.06(16) . . ?
C20 C19 C24 119.81(18) . . ?
C1 C6 H6 120.2 . . ?
C5 C6 C1 119.70(19) . . ?
C5 C6 H6 120.2 . . ?
C42 C43 C43 118.5(2) . 2_766 ?
C39 C43 C43 118.8(2) 2_766 2_766 ?
C39 C43 C42 122.66(19) 2_766 . ?
C18 C13 H13 120.1 . . ?
C14 C13 C18 119.9(2) . . ?
C14 C13 H13 120.1 . . ?
C25 C26 H26 120.3 . . ?
C25 C26 C27 119.4(2) . . ?
C27 C26 H26 120.3 . . ?
C19 C24 H24 120.2 . . ?
C23 C24 C19 119.7(2) . . ?
C23 C24 H24 120.2 . . ?
C7 C12 H12 120.2 . . ?
C11 C12 C7 119.7(2) . . ?
C11 C12 H12 120.2 . . ?
C7 C8 H8 120.2 . . ?
C9 C8 C7 119.53(19) . . ?
C9 C8 H8 120.2 . . ?
C1 C2 H2 120.1 . . ?
C3 C2 C1 119.77(19) . . ?
C3 C2 H2 120.1 . . ?
C46 C47 H47 119.5 . . ?
C46 C47 C48 121.08(19) . 2_777 ?
C48 C47 H47 119.5 2_777 . ?
C43 C42 S1 121.73(15) . . ?
C41 C42 S1 117.76(18) . . ?
C41 C42 C43 120.5(2) . . ?
C44 C48 C47 120.47(19) . 2_777 ?
C44 C48 H48 119.8 . . ?
C47 C48 H48 119.8 2_777 . ?
C8 C9 H9 119.9 . . ?
C8 C9 C10 120.1(2) . . ?
C10 C9 H9 119.9 . . ?
C19 C20 H20 120.4 . . ?
C21 C20 C19 119.3(2) . . ?
C21 C20 H20 120.4 . . ?
C18 C17 H17 120.4 . . ?
C16 C17 C18 119.2(2) . . ?
C16 C17 H17 120.4 . . ?
C31 C32 H32 119.9 . . ?
C33 C32 C31 120.1(2) . . ?
C33 C32 H32 119.9 . . ?
C42 C41 H41 119.9 . . ?
C42 C41 C40 120.2(2) . . ?
C40 C41 H41 119.9 . . ?
C13 C14 H14 119.9 . . ?
C15 C14 C13 120.2(2) . . ?
C15 C14 H14 119.9 . . ?
C32 C33 H33 120.2 . . ?
C34 C33 C32 119.7(2) . . ?
C34 C33 H33 120.2 . . ?
C26 C27 H27 119.7 . . ?
C28 C27 C26 120.5(2) . . ?
C28 C27 H27 119.7 . . ?
C25 C30 H30 120.1 . . ?
C29 C30 C25 119.9(2) . . ?
C29 C30 H30 120.1 . . ?
C6 C5 H5 119.8 . . ?
C4 C5 C6 120.4(2) . . ?
C4 C5 H5 119.8 . . ?
C9 C10 H10 119.7 . . ?
C11 C10 C9 120.6(2) . . ?
C11 C10 H10 119.7 . . ?
C43 C39 H39 119.7 2_766 . ?
C40 C39 C43 120.6(2) . 2_766 ?
C40 C39 H39 119.7 . . ?
C2 C3 H3 119.9 . . ?
C2 C3 C4 120.2(2) . . ?
C4 C3 H3 119.9 . . ?
C36 C35 H35 120.0 . . ?
C34 C35 C36 120.0(2) . . ?
C34 C35 H35 120.0 . . ?
C24 C23 H23 119.7 . . ?
C24 C23 C22 120.6(2) . . ?
C22 C23 H23 119.7 . . ?
C33 C34 H34 119.6 . . ?
C35 C34 C33 120.8(2) . . ?
C35 C34 H34 119.6 . . ?
C14 C15 H15 119.8 . . ?
C14 C15 C16 120.4(2) . . ?
C16 C15 H15 119.8 . . ?
C41 C40 H40 119.4 . . ?
C39 C40 C41 121.3(2) . . ?
C39 C40 H40 119.4 . . ?
C5 C4 C3 120.4(2) . . ?
C5 C4 H4 119.8 . . ?
C3 C4 H4 119.8 . . ?
C12 C11 H11 120.0 . . ?
C10 C11 C12 120.1(2) . . ?
C10 C11 H11 120.0 . . ?
C23 C22 H22 119.9 . . ?
C21 C22 C23 120.2(2) . . ?
C21 C22 H22 119.9 . . ?
C20 C21 H21 119.8 . . ?
C22 C21 C20 120.5(2) . . ?
C22 C21 H21 119.8 . . ?
C17 C16 H16 119.8 . . ?
C15 C16 C17 120.5(2) . . ?
C15 C16 H16 119.8 . . ?
C27 C28 H28 119.7 . . ?
C27 C28 C29 120.6(2) . . ?
C29 C28 H28 119.7 . . ?
C30 C29 H29 120.0 . . ?
C28 C29 C30 119.9(2) . . ?
C28 C29 H29 120.0 . . ?

loop_
_geom_bond_atom_site_label_1
_geom_bond_atom_site_label_2
_geom_bond_distance
_geom_bond_site_symmetry_2
_geom_bond_publ_flag
P1 C31 1.7850(18) . ?
P1 C37 1.8132(18) . ?
P1 C25 1.7820(19) . ?
P1 C19 1.7832(18) . ?
P2 C18 1.7911(18) . ?
P2 C1 1.7816(18) . ?
P2 C38 1.8150(17) . ?
P2 C7 1.7861(19) . ?
S2 O4 1.4428(16) . ?
S2 O5 1.4450(17) . ?
S2 O6 1.4444(17) . ?
S2 C44 1.7789(18) . ?
S1 O2 1.4409(16) . ?
S1 O1 1.4435(19) . ?
S1 O3 1.430(2) . ?
S1 C42 1.794(2) . ?
C45 C45 1.425(3) 2_777 ?
C45 C44 1.431(2) . ?
C45 C46 1.414(3) . ?
C31 C36 1.389(3) . ?
C31 C32 1.388(3) . ?
C18 C13 1.392(3) . ?
C18 C17 1.389(3) . ?
C1 C6 1.387(3) . ?
C1 C2 1.392(3) . ?
C38 H38A 0.9700 . ?
C38 H38B 0.9700 . ?
C38 C37 1.532(2) . ?
C7 C12 1.384(3) . ?
C7 C8 1.397(3) . ?
C44 C48 1.362(3) . ?
C37 H37A 0.9700 . ?
C37 H37B 0.9700 . ?
C25 C26 1.384(3) . ?
C25 C30 1.386(3) . ?
O7 H7A 0.8501 . ?
O7 H7B 0.8500 . ?
C36 H36 0.9300 . ?
C36 C35 1.383(3) . ?
C46 H46 0.9300 . ?
C46 C47 1.354(3) . ?
C19 C24 1.393(3) . ?
C19 C20 1.386(3) . ?
C6 H6 0.9300 . ?
C6 C5 1.379(3) . ?
C43 C43 1.431(4) 2_766 ?
C43 C42 1.425(3) . ?
C43 C39 1.412(3) 2_766 ?
C13 H13 0.9300 . ?
C13 C14 1.382(3) . ?
C26 H26 0.9300 . ?
C26 C27 1.388(3) . ?
C24 H24 0.9300 . ?
C24 C23 1.370(3) . ?
C12 H12 0.9300 . ?
C12 C11 1.382(3) . ?
C8 H8 0.9300 . ?
C8 C9 1.373(3) . ?
C2 H2 0.9300 . ?
C2 C3 1.374(3) . ?
C47 H47 0.9300 . ?
C47 C48 1.396(3) 2_777 ?
C42 C41 1.360(3) . ?
C48 H48 0.9300 . ?
C9 H9 0.9300 . ?
C9 C10 1.378(3) . ?
C20 H20 0.9300 . ?
C20 C21 1.384(3) . ?
C17 H17 0.9300 . ?
C17 C16 1.388(3) . ?
C32 H32 0.9300 . ?
C32 C33 1.378(3) . ?
C41 H41 0.9300 . ?
C41 C40 1.406(3) . ?
C14 H14 0.9300 . ?
C14 C15 1.368(4) . ?
C33 H33 0.9300 . ?
C33 C34 1.375(4) . ?
C27 H27 0.9300 . ?
C27 C28 1.358(4) . ?
C30 H30 0.9300 . ?
C30 C29 1.383(3) . ?
C5 H5 0.9300 . ?
C5 C4 1.365(3) . ?
C10 H10 0.9300 . ?
C10 C11 1.371(3) . ?
C39 H39 0.9300 . ?
C39 C40 1.351(3) . ?
C3 H3 0.9300 . ?
C3 C4 1.376(3) . ?
C35 H35 0.9300 . ?
C35 C34 1.373(4) . ?
C23 H23 0.9300 . ?
C23 C22 1.370(4) . ?
C34 H34 0.9300 . ?
C15 H15 0.9300 . ?
C15 C16 1.373(4) . ?
C40 H40 0.9300 . ?
C4 H4 0.9300 . ?
C11 H11 0.9300 . ?
C22 H22 0.9300 . ?
C22 C21 1.370(4) . ?
C21 H21 0.9300 . ?
C16 H16 0.9300 . ?
C28 H28 0.9300 . ?
C28 C29 1.372(4) . ?
C29 H29 0.9300 . ?
